data_7050671
loop_
_publ_author_name
'Grosshans, Philippe'
'Jouaiti, Abdelaziz'
'Kardouh, Nasser'
'Wais Hosseini, Mir'
'Kyritsakas, Nathalie'

_publ_section_title
;
 Molecular tectonics: design of coordinating tectons based on fluorene
 bearing pyridines and structural analysis of their coordination
 networks generated in the presence of mercury and cobalt salts
;
_journal_issue 12
_journal_name_full 'New Journal of Chemistry'
_journal_page_first 1806
_journal_paper_doi 10.1039/b308947a
_journal_volume 27
_journal_year 2003
_chemical_formula_moiety 'C75 H55 Cl5 Co N4 O11'
_chemical_formula_sum 'C75 H55 Cl5 Co N4 O11'
_chemical_formula_weight 1424.49
_space_group_IT_number 13
_symmetry_cell_setting monoclinic
_symmetry_space_group_name_Hall '-P 2yac'
_symmetry_space_group_name_H-M 'P 1 2/n 1'
_cell_angle_alpha 90
_cell_angle_beta 91.544(5)
_cell_angle_gamma 90
_cell_formula_units_Z 2
_cell_length_a 17.6763(2)
_cell_length_b 7.1511(1)
_cell_length_c 28.2492(3)
_cell_measurement_reflns_used 17968
_cell_measurement_temperature 173
_cell_measurement_theta_max 30.0
_cell_measurement_theta_min 1.4
_cell_volume 3569.54(8)
_computing_publication_material CIFGEN_IN_OpenMoleN_(_1997)
_computing_structure_refinement LSFM_OpenMoleN_(_1997)
_computing_structure_solution Direct_methods_(SIR,_Burla_et_al.,_1989)
_diffrn_ambient_temperature 173
_diffrn_measured_fraction_theta_full 0.979
_diffrn_measured_fraction_theta_max 0.979
_diffrn_measurement_details
;
17968 reflections were collected using program Collect
("Collect" Data collection software, Nonius B.V., 1998)
The conditions were as follow : crystal to detector distance =  36. mm.
Scan angle =  1.0 deg 1 scans of   80 sec per frame.
Data collection was divided into  2 set(s)
with the following starting angles and number of frames :

Set 1 Theta =    8.80 Omega =    0.00 Kappa =    0.00  181 frames
Set 2 Theta =   -8.50 Kappa = -150.00 Phi   =    0.00   40 frames
Friedel pairs were averaged. Internal R = 0.04
;
_diffrn_measurement_device_type KappaCCD
_diffrn_measurement_method '\p scans'
_diffrn_radiation_monochromator graphite
_diffrn_radiation_type Mo-K\a
_diffrn_radiation_wavelength 0.71073
_diffrn_reflns_av_R_equivalents 0.040
_diffrn_reflns_av_sigmaI/netI 0.333
_diffrn_reflns_limit_h_max 24
_diffrn_reflns_limit_h_min 0
_diffrn_reflns_limit_k_max 10
_diffrn_reflns_limit_k_min 0
_diffrn_reflns_limit_l_max 39
_diffrn_reflns_limit_l_min -39
_diffrn_reflns_number 17968
_diffrn_reflns_theta_full 30.03
_diffrn_reflns_theta_max 30.03
_diffrn_reflns_theta_min 2.5
_diffrn_source xray_tube
_diffrn_standards_decay_% 0
_exptl_absorpt_coefficient_mu 0.489
_exptl_absorpt_correction_T_max 0.9600
_exptl_absorpt_correction_T_min 0.9515
_exptl_absorpt_correction_type refdelf_(Walker_&_Stuart,_1983)
_exptl_crystal_colour pink
_exptl_crystal_density_diffrn 1.33
_exptl_crystal_density_method none
_exptl_crystal_description prism
_exptl_crystal_F_000 1466
_exptl_crystal_size_max 0.10
_exptl_crystal_size_mid 0.09
_exptl_crystal_size_min 0.07
_refine_diff_density_max 1.390
_refine_diff_density_min -0.955
_refine_ls_extinction_method none
_refine_ls_goodness_of_fit_all 1.372
_refine_ls_goodness_of_fit_ref 1.284
_refine_ls_hydrogen_treatment noref
_refine_ls_matrix_type full
_refine_ls_number_constraints 10
_refine_ls_number_parameters 448
_refine_ls_number_reflns 7678
_refine_ls_number_restraints 2
_refine_ls_R_factor_all 0.116
_refine_ls_R_factor_gt 0.078
_refine_ls_shift/esd_mean 0.000
_refine_ls_shift/su_max 0.017
_refine_ls_structure_factor_coef F
_refine_ls_weighting_scheme sigma
_refine_ls_wR_factor_all 0.169
_refine_ls_wR_factor_ref 0.105
_reflns_number_gt 7678
_reflns_number_total 10931
_reflns_threshold_expression >3.0\s(I)
_cod_data_source_file b308947a.txt
_cod_data_source_block st1397
_cod_original_cell_volume 3569.54(7)
_cod_database_code 7050671

loop_
_symmetry_equiv_pos_as_xyz
x,y,z
1/2-x,+y,1/2-z
-x,-y,-z
1/2+x,-y,1/2+z

loop_
_atom_site_aniso_label
_atom_site_aniso_U_11
_atom_site_aniso_U_22
_atom_site_aniso_U_33
_atom_site_aniso_U_12
_atom_site_aniso_U_13
_atom_site_aniso_U_23
_atom_site_aniso_type_symbol
CO 0.0160(3) 0.0103(3) 0.0140(3) 0.0022(3) -0.0004(2) -0.0017(2) Co
CL1 0.0238(4) 0.0136(3) 0.0200(4) 0.0047(3) 0.0020(3) -0.0023(3) Cl
N1 0.020(1) 0.016(1) 0.019(1) 0.001(1) -0.002(1) 0.000(1) N
C1 0.024(2) 0.017(2) 0.033(2) 0.002(2) -0.003(2) 0.004(2) C
C2 0.031(2) 0.021(2) 0.049(2) -0.004(2) -0.004(2) 0.010(2) C
C3 0.024(2) 0.030(2) 0.046(2) -0.005(2) -0.008(2) 0.010(2) C
C4 0.020(2) 0.025(2) 0.028(2) -0.001(2) -0.006(2) 0.006(2) C
C5 0.021(2) 0.018(2) 0.026(2) 0.001(2) -0.003(1) 0.001(2) C
C6 0.025(2) 0.031(2) 0.036(2) 0.002(2) -0.010(2) 0.005(2) C
O1 0.037(2) 0.032(2) 0.086(3) 0.002(2) -0.023(2) 0.018(2) O
O2 0.021(1) 0.042(2) 0.046(2) 0.002(1) -0.012(1) 0.015(2) O
C7 0.019(2) 0.039(2) 0.032(2) 0.003(2) -0.009(2) 0.010(2) C
C8 0.032(2) 0.047(3) 0.023(2) 0.005(2) -0.008(2) 0.007(2) C
C9 0.027(2) 0.039(2) 0.019(2) 0.007(2) 0.000(2) 0.004(2) C
C10 0.018(2) 0.032(2) 0.019(2) 0.000(2) -0.000(1) 0.004(2) C
C11 0.025(2) 0.053(3) 0.022(2) 0.012(2) -0.004(2) -0.001(2) C
C12 0.028(2) 0.053(3) 0.033(2) 0.015(2) -0.002(2) -0.001(2) C
C13 0.019(2) 0.028(2) 0.016(1) 0.001(2) -0.001(1) 0.003(1) C
C14 0.026(2) 0.027(2) 0.016(1) 0.003(2) 0.001(1) 0.004(1) C
C15 0.037(2) 0.033(2) 0.027(2) -0.003(2) -0.002(2) 0.003(2) C
C16 0.064(3) 0.033(2) 0.026(2) 0.003(2) 0.005(2) -0.004(2) C
C17 0.054(3) 0.044(3) 0.030(2) 0.015(2) 0.011(2) -0.002(2) C
C18 0.036(2) 0.045(3) 0.031(2) 0.010(2) 0.013(2) 0.004(2) C
C19 0.026(2) 0.030(2) 0.023(2) 0.005(2) 0.004(1) 0.005(2) C
C20 0.020(2) 0.032(2) 0.027(2) 0.002(2) 0.001(2) 0.006(2) C
C21 0.022(2) 0.047(3) 0.049(3) -0.002(2) 0.001(2) 0.004(2) C
C22 0.033(2) 0.045(3) 0.058(3) -0.011(2) -0.008(2) 0.001(3) C
C23 0.044(3) 0.035(2) 0.036(2) -0.004(2) -0.012(2) 0.000(2) C
C24 0.033(2) 0.032(2) 0.025(2) 0.003(2) -0.004(2) 0.002(2) C
C25 0.019(2) 0.028(2) 0.019(2) 0.002(2) -0.002(1) 0.005(1) C
C26 0.021(2) 0.030(2) 0.018(1) 0.004(2) 0.000(1) 0.003(2) C
C27 0.026(2) 0.057(3) 0.023(2) -0.011(2) -0.006(2) 0.014(2) C
C28 0.025(2) 0.030(2) 0.021(2) -0.001(2) -0.003(1) 0.004(2) C
C29 0.033(2) 0.029(2) 0.017(2) 0.002(2) -0.004(2) 0.004(2) C
C30 0.035(2) 0.030(2) 0.016(2) 0.001(2) 0.006(2) 0.005(2) C
C31 0.028(2) 0.057(3) 0.028(2) -0.011(2) -0.003(2) 0.017(2) C
O3 0.045(2) 0.028(1) 0.015(1) -0.001(1) 0.005(1) 0.003(1) O
C32 0.040(2) 0.032(2) 0.017(2) -0.001(2) 0.002(2) -0.002(2) C
O4 0.103(3) 0.042(2) 0.019(1) -0.007(2) 0.008(2) -0.007(1) O
C33 0.028(2) 0.025(2) 0.017(2) 0.004(2) -0.001(1) -0.002(1) C
C34 0.024(2) 0.020(2) 0.018(2) 0.001(1) 0.001(1) 0.000(1) C
N2 0.025(2) 0.016(1) 0.018(1) -0.000(1) -0.000(1) 0.000(1) N
C35 0.046(2) 0.016(2) 0.022(2) -0.001(2) -0.004(2) 0.002(1) C
C36 0.070(3) 0.017(2) 0.030(2) 0.001(2) -0.007(2) -0.003(2) C
C37 0.055(3) 0.025(2) 0.019(2) 0.007(2) -0.005(2) -0.006(2) C
C38 0.104(4) 0.13(1) 0.11(1) 0.05(1) -0.055(9) -0.070(9) C
CL2 0.080(3) 0.272(9) 0.117(4) -0.042(4) 0.021(3) -0.050(5) Cl
CL3 0.066(2) 0.103(3) 0.139(3) -0.005(2) -0.052(2) 0.012(3) Cl
CL4 0.1331 0.133(5) 0.133(5) 0.000(5) 0.004(4) -0.000(5) Cl
O5 0.028(2) 0.185(7) 0.163(6) -0.036(3) -0.013(3) 0.044(5) O
O6 0.107(9) 0.11(1) 0.107(9) -0.000(9) 0.003(8) 0.000(9) O

loop_
_atom_site_label
_atom_site_fract_x
_atom_site_fract_y
_atom_site_fract_z
_atom_site_U_iso_or_equiv
_atom_site_occupancy
_atom_site_thermal_displace_type
_atom_site_calc_flag
_atom_site_calc_attached_atom
_atom_site_type_symbol
CO 0.5000 0.0000 0.5000 0.0132(3) 0.500 Uani ? ? Co
CL1 0.55385(5) -0.2696(1) 0.46420(3) 0.0186(4) 1.000 Uani ? ? Cl
N1 0.6140(2) 0.1142(5) 0.5111(1) 0.018(1) 1.000 Uani ? ? N
C1 0.6303(2) 0.2951(6) 0.5028(2) 0.024(2) 1.000 Uani ? ? C
C2 0.7023(3) 0.3689(6) 0.5073(2) 0.032(2) 1.000 Uani ? ? C
C3 0.7613(3) 0.2528(7) 0.5213(2) 0.032(2) 1.000 Uani ? ? C
C4 0.7453(2) 0.0663(6) 0.5306(1) 0.024(2) 1.000 Uani ? ? C
C5 0.6713(2) 0.0033(6) 0.5250(1) 0.021(2) 1.000 Uani ? ? C
C6 0.8036(3) -0.0709(7) 0.5473(2) 0.031(2) 1.000 Uani ? ? C
O1 0.7903(2) -0.2288(5) 0.5582(2) 0.047(2) 1.000 Uani ? ? O
O2 0.8733(2) 0.0061(5) 0.5492(1) 0.034(2) 1.000 Uani ? ? O
C7 0.9306(2) -0.0992(7) 0.5725(2) 0.029(2) 1.000 Uani ? ? C
C8 0.9801(3) -0.2029(8) 0.5475(2) 0.032(2) 1.000 Uani ? ? C
C9 1.0369(2) -0.3027(7) 0.5720(1) 0.027(2) 1.000 Uani ? ? C
C10 1.0435(2) -0.2950(6) 0.6211(1) 0.022(2) 1.000 Uani ? ? C
C11 0.9927(3) -0.1855(8) 0.6451(2) 0.031(2) 1.000 Uani ? ? C
C12 0.9364(3) -0.0862(8) 0.6216(2) 0.037(2) 1.000 Uani ? ? C
C13 1.1069(2) -0.3966(6) 0.6486(1) 0.020(2) 1.000 Uani ? ? C
C14 1.1479(2) -0.5459(6) 0.6202(1) 0.023(2) 1.000 Uani ? ? C
C15 1.1196(3) -0.7093(7) 0.6003(2) 0.032(2) 1.000 Uani ? ? C
C16 1.1698(3) -0.8301(7) 0.5777(2) 0.038(2) 1.000 Uani ? ? C
C17 1.2462(3) -0.7877(8) 0.5761(2) 0.041(3) 1.000 Uani ? ? C
C18 1.2748(3) -0.6252(8) 0.5955(2) 0.037(2) 1.000 Uani ? ? C
C19 1.2253(2) -0.5030(6) 0.6174(1) 0.026(2) 1.000 Uani ? ? C
C20 1.2396(2) -0.3232(6) 0.6410(1) 0.026(2) 1.000 Uani ? ? C
C21 1.3054(3) -0.2184(8) 0.6460(2) 0.037(2) 1.000 Uani ? ? C
C22 1.3030(3) -0.0482(8) 0.6700(2) 0.044(3) 1.000 Uani ? ? C
C23 1.2358(3) 0.0151(7) 0.6890(2) 0.038(2) 1.000 Uani ? ? C
C24 1.1692(3) -0.0899(7) 0.6840(2) 0.030(2) 1.000 Uani ? ? C
C25 1.1717(2) -0.2584(6) 0.6597(1) 0.022(2) 1.000 Uani ? ? C
C26 1.0785(2) -0.4942(6) 0.6933(1) 0.023(2) 1.000 Uani ? ? C
C27 1.0095(3) -0.5856(8) 0.6917(2) 0.032(2) 1.000 Uani ? ? C
C28 1.1231(2) -0.5084(6) 0.7345(1) 0.025(2) 1.000 Uani ? ? C
C29 1.1011(3) -0.6185(6) 0.7721(1) 0.026(2) 1.000 Uani ? ? C
C30 1.0336(3) -0.7119(6) 0.7687(1) 0.026(2) 1.000 Uani ? ? C
C31 0.9860(3) -0.6940(8) 0.7292(2) 0.035(2) 1.000 Uani ? ? C
O3 1.0129(2) -0.8230(4) 0.8076(1) 0.026(1) 1.000 Uani ? ? O
C32 1.0019(3) -1.0083(7) 0.7991(1) 0.028(2) 1.000 Uani ? ? C
O4 1.0043(3) -1.0773(6) 0.7605(1) 0.043(2) 1.000 Uani ? ? O
C33 0.9903(2) -1.1161(6) 0.8430(1) 0.023(2) 1.000 Uani ? ? C
C34 0.9947(2) -1.0371(5) 0.8878(1) 0.021(2) 1.000 Uani ? ? C
N2 0.9871(2) -1.1363(5) 0.9277(1) 0.019(1) 1.000 Uani ? ? N
C35 0.9746(3) -1.3210(6) 0.9225(1) 0.025(2) 1.000 Uani ? ? C
C36 0.9703(3) -1.4109(6) 0.8793(2) 0.033(2) 1.000 Uani ? ? C
C37 0.9774(3) -1.3073(6) 0.8386(1) 0.030(2) 1.000 Uani ? ? C
C38 0.7331(2) 0.4354(6) 0.6401(1) 0.115(8) 0.500 Uani ? ? C
CL2 0.6761 0.2347 0.6414 0.137(5) 0.500 Uani ? ? Cl
CL3 0.8234 0.3784 0.6384 0.098(3) 0.500 Uani ? ? Cl
CL4 0.7279 0.6218 0.6810 0.1330 0.500 Uani ? ? Cl
O5 0.8303(3) 0.907(1) 0.7381(3) 0.094(4) 1.000 Uani ? ? O
O6 0.7204(8) 0.883(2) 0.6568(5) 0.11(1) 0.500 Uani ? ? O
H1 0.5901 0.3761 0.4933 0.0323 1.000 Uiso calc C1 H
H2 0.7111 0.4973 0.5008 0.0439 1.000 Uiso calc C2 H
H3 0.8115 0.2994 0.5246 0.0432 1.000 Uiso calc C3 H
H4 0.6609 -0.1244 0.5313 0.0282 1.000 Uiso calc C5 H
H5 0.9762 -0.2075 0.5139 0.0443 1.000 Uiso calc C8 H
H6 1.0714 -0.3766 0.5548 0.0370 1.000 Uiso calc C9 H
H7 0.9967 -0.1785 0.6786 0.0436 1.000 Uiso calc C11 H
H8 0.9023 -0.0104 0.6385 0.0495 1.000 Uiso calc C12 H
H9 1.0673 -0.7390 0.6019 0.0420 1.000 Uiso calc C15 H
H10 1.1512 -0.9420 0.5635 0.0529 1.000 Uiso calc C16 H
H11 1.2794 -0.8726 0.5613 0.0552 1.000 Uiso calc C17 H
H12 1.3272 -0.5969 0.5939 0.0481 1.000 Uiso calc C18 H
H13 1.3514 -0.2619 0.6333 0.0510 1.000 Uiso calc C21 H
H14 1.3476 0.0253 0.6733 0.0589 1.000 Uiso calc C22 H
H15 1.2351 0.1306 0.7056 0.0501 1.000 Uiso calc C23 H
H16 1.1233 -0.0468 0.6969 0.0392 1.000 Uiso calc C24 H
H17 0.9775 -0.5738 0.6643 0.0460 1.000 Uiso calc C27 H
H18 0.9382 -0.7549 0.7279 0.0488 1.000 Uiso calc C31 H
H19 1.1324 -0.6289 0.7999 0.0346 1.000 Uiso calc C29 H
H20 1.1695 -0.4414 0.7369 0.0328 1.000 Uiso calc C28 H
H21 1.0035 -0.9064 0.8904 0.0272 1.000 Uiso calc C34 H
H22 0.9684 -1.3938 0.9503 0.0367 1.000 Uiso calc C35 H
H23 0.9624 -1.5422 0.8777 0.0508 1.000 Uiso calc C36 H
H24 0.9737 -1.3648 0.8083 0.0429 1.000 Uiso calc C37 H

loop_
_atom_type_symbol
_atom_type_description
_atom_type_scat_dispersion_real
_atom_type_scat_dispersion_imag
_atom_type_scat_source
C ? 0.002 0.002 International_Tables_Vol_IV_Table_2.3.1
H ? 0.000 0.000 International_Tables_Vol_IV_Table_2.3.1
Cl ? 0.132 0.159 International_Tables_Vol_IV_Table_2.3.1
Co ? 0.299 0.973 International_Tables_Vol_IV_Table_2.3.1
N ? 0.004 0.003 International_Tables_Vol_IV_Table_2.3.1
O ? 0.008 0.006 International_Tables_Vol_IV_Table_2.3.1

loop_
_geom_angle_atom_site_label_1
_geom_angle_atom_site_label_2
_geom_angle_atom_site_label_3
_geom_angle
_geom_angle_site_symmetry_1
_geom_angle_site_symmetry_2
_geom_angle_site_symmetry_3
_geom_angle_publ_flag
CL1 CO CL1 180.00 . . 3_656 ?
CL1 CO N1 89.20(9) . . . ?
CL1 CO N1 90.80(9) . . 3_656 ?
CL1 CO N2 90.18(9) . . 2_666 ?
CL1 CO N2 89.82(9) . . 4_444 ?
CL1 CO N1 90.80(9) 3_656 . . ?
CL1 CO N1 89.20(9) 3_656 . 3_656 ?
CL1 CO N2 89.82(9) 3_656 . 2_666 ?
CL1 CO N2 90.18(9) 3_656 . 4_444 ?
N1 CO N1 180.00 . . 3_656 ?
N1 CO N2 87.8(1) . . 2_666 ?
N1 CO N2 92.2(1) . . 4_444 ?
N1 CO N2 92.2(1) 3_656 . 2_666 ?
N1 CO N2 87.8(1) 3_656 . 4_444 ?
N2 CO N2 180.00 2_666 . 4_444 ?
C1 N1 C5 117.3(3) . . . ?
N1 C1 C2 123.5(4) . . . ?
C1 C2 C3 118.9(4) . . . ?
C2 C3 C4 118.3(4) . . . ?
C3 C4 C5 119.0(4) . . . ?
C3 C4 C6 123.3(4) . . . ?
C5 C4 C6 117.6(4) . . . ?
N1 C5 C4 123.0(4) . . . ?
C4 C6 O1 124.4(4) . . . ?
C4 C6 O2 111.5(4) . . . ?
O1 C6 O2 124.1(4) . . . ?
C6 O2 C7 116.3(4) . . . ?
O2 C7 C8 120.7(4) . . . ?
O2 C7 C12 117.6(4) . . . ?
C8 C7 C12 121.6(4) . . . ?
C7 C8 C9 118.9(4) . . . ?
C8 C9 C10 120.9(4) . . . ?
C9 C10 C11 118.2(4) . . . ?
C9 C10 C13 121.9(4) . . . ?
C11 C10 C13 119.8(4) . . . ?
C10 C11 C12 121.7(4) . . . ?
C7 C12 C11 118.6(4) . . . ?
C10 C13 C14 114.6(3) . . . ?
C10 C13 C25 109.3(3) . . . ?
C10 C13 C26 112.4(3) . . . ?
C14 C13 C25 101.3(3) . . . ?
C14 C13 C26 106.4(3) . . . ?
C25 C13 C26 112.4(3) . . . ?
C13 C14 C15 129.2(4) . . . ?
C13 C14 C19 110.6(4) . . . ?
C15 C14 C19 120.1(4) . . . ?
C14 C15 C16 118.6(5) . . . ?
C15 C16 C17 120.6(5) . . . ?
C16 C17 C18 121.4(5) . . . ?
C17 C18 C19 118.5(5) . . . ?
C14 C19 C18 120.8(5) . . . ?
C14 C19 C20 108.8(4) . . . ?
C18 C19 C20 130.4(4) . . . ?
C19 C20 C21 130.8(4) . . . ?
C19 C20 C25 108.8(4) . . . ?
C21 C20 C25 120.4(4) . . . ?
C20 C21 C22 119.0(5) . . . ?
C21 C22 C23 120.6(5) . . . ?
C22 C23 C24 120.7(5) . . . ?
C23 C24 C25 118.5(4) . . . ?
C13 C25 C20 110.5(4) . . . ?
C13 C25 C24 128.7(4) . . . ?
C20 C25 C24 120.8(4) . . . ?
C13 C26 C27 119.7(3) . . . ?
C13 C26 C28 121.9(4) . . . ?
C27 C26 C28 118.1(4) . . . ?
C26 C27 C31 121.4(4) . . . ?
C26 C28 C29 121.2(4) . . . ?
C28 C29 C30 119.1(4) . . . ?
C29 C30 C31 121.4(4) . . . ?
C29 C30 O3 117.7(4) . . . ?
C31 C30 O3 120.9(4) . . . ?
C27 C31 C30 118.7(4) . . . ?
C30 O3 C32 116.6(3) . . . ?
O3 C32 O4 123.7(4) . . . ?
O3 C32 C33 112.4(3) . . . ?
O4 C32 C33 123.9(5) . . . ?
C32 C33 C34 123.3(4) . . . ?
C32 C33 C37 117.6(4) . . . ?
C34 C33 C37 119.1(4) . . . ?
C33 C34 N2 123.2(4) . . . ?
C34 N2 C35 116.6(3) . . . ?
N2 C35 C36 123.9(4) . . . ?
C35 C36 C37 118.9(4) . . . ?
C33 C37 C36 118.2(4) . . . ?
CL2 C38 CL3 110.8(2) . . . ?
CL2 C38 CL4 124.3(2) . . . ?
CL3 C38 CL4 105.9(2) . . . ?
C38 CL4 O6 119.2(4) . . . ?

loop_
_geom_bond_atom_site_label_1
_geom_bond_atom_site_label_2
_geom_bond_distance
_geom_bond_site_symmetry_1
_geom_bond_site_symmetry_2
_geom_bond_publ_flag
CO CL1 2.3870(9) . . ?
CO CL1 2.3870(9) . 3_656 ?
CO N1 2.190(3) . . ?
CO N1 2.190(3) . 3_656 ?
CO N2 2.269(3) . 2_666 ?
CO N2 2.269(3) . 4_444 ?
N1 C1 1.347(5) . . ?
N1 C5 1.335(5) . . ?
C1 C2 1.380(6) . . ?
C2 C3 1.384(6) . . ?
C3 C4 1.390(6) . . ?
C4 C5 1.390(5) . . ?
C4 C6 1.489(6) . . ?
C6 O1 1.196(6) . . ?
C6 O2 1.351(6) . . ?
O2 C7 1.412(5) . . ?
C7 C8 1.360(7) . . ?
C7 C12 1.389(7) . . ?
C8 C9 1.399(6) . . ?
C9 C10 1.390(5) . . ?
C10 C11 1.382(6) . . ?
C10 C13 1.530(5) . . ?
C11 C12 1.377(6) . . ?
C13 C14 1.529(6) . . ?
C13 C25 1.539(6) . . ?
C13 C26 1.538(5) . . ?
C14 C15 1.384(6) . . ?
C14 C19 1.407(6) . . ?
C15 C16 1.404(7) . . ?
C16 C17 1.386(8) . . ?
C17 C18 1.375(8) . . ?
C18 C19 1.394(6) . . ?
C19 C20 1.467(7) . . ?
C20 C21 1.388(6) . . ?
C20 C25 1.404(6) . . ?
C21 C22 1.393(8) . . ?
C22 C23 1.394(8) . . ?
C23 C24 1.400(7) . . ?
C24 C25 1.387(6) . . ?
C26 C27 1.384(6) . . ?
C26 C28 1.393(5) . . ?
C27 C31 1.386(6) . . ?
C28 C29 1.388(6) . . ?
C29 C30 1.368(6) . . ?
C30 C31 1.385(6) . . ?
C30 O3 1.412(5) . . ?
O3 C32 1.360(6) . . ?
C32 O4 1.198(5) . . ?
C32 C33 1.480(6) . . ?
C33 C34 1.387(5) . . ?
C33 C37 1.391(6) . . ?
C34 N2 1.340(5) . . ?
N2 C35 1.347(5) . . ?
C35 C36 1.379(6) . . ?
C36 C37 1.377(7) . . ?
C38 CL2 1.755(4) . . ?
C38 CL3 1.648(3) . . ?
C38 CL4 1.767(4) . . ?
CL4 O6 1.99(2) . . ?

loop_
_geom_contact_atom_site_label_1
_geom_contact_atom_site_label_2
_geom_contact_distance
_geom_contact_site_symmetry_1
_geom_contact_site_symmetry_2
_geom_contact_publ_flag
? ? ? ? ? ?
